data_4342226
loop_
_publ_author_name
'Maity, Suvendu'
'Kundu, Suman'
'Saha Roy, Amit'
'Weyherm\"uller, Thomas'
'Ghosh, Prasanta'

_publ_section_title
;
 Orthometalation of Dibenzo[1,2]quinoxaline with Ruthenium(II/III),
 Osmium(II/III/IV), and Rhodium(III) Ions and Orthometalated [RuNO](6/7)
 Derivatives.
;
_journal_issue 4
_journal_name_full 'Inorganic chemistry'
_journal_page_first 1384
_journal_page_last 1394
_journal_paper_doi 10.1021/ic502320m
_journal_volume 54
_journal_year 2015
_chemical_formula_sum 'C52 H39 Br2 N2 Os P2'
_chemical_formula_weight 1103.81
_chemical_name_systematic
;
 ?
;
_space_group_crystal_system monoclinic
_space_group_IT_number 14
_space_group_name_Hall '-P 2yn'
_space_group_name_H-M_alt 'P 1 21/n 1'
_symmetry_space_group_name_Hall '-P 2yn'
_symmetry_space_group_name_H-M 'P 1 21/n 1'
_atom_sites_solution_hydrogens geom
_audit_creation_method SHELXL-2013
_cell_angle_alpha 90
_cell_angle_beta 96.556(4)
_cell_angle_gamma 90
_cell_formula_units_Z 4
_cell_length_a 12.199(3)
_cell_length_b 30.062(8)
_cell_length_c 13.339(4)
_cell_measurement_temperature 293(2)
_cell_volume 4860(2)
_computing_structure_refinement 'SHELXL-2013 (Sheldrick, 2013)'
_diffrn_ambient_temperature 293(2)
_diffrn_measured_fraction_theta_full 0.653
_diffrn_measured_fraction_theta_max 0.986
_diffrn_radiation_type MoK\a
_diffrn_radiation_wavelength 0.71073
_diffrn_reflns_av_R_equivalents 0.0968
_diffrn_reflns_av_unetI/netI 0.1067
_diffrn_reflns_Laue_measured_fraction_full 0.653
_diffrn_reflns_Laue_measured_fraction_max 0.986
_diffrn_reflns_limit_h_max 10
_diffrn_reflns_limit_h_min -12
_diffrn_reflns_limit_k_max 24
_diffrn_reflns_limit_k_min -31
_diffrn_reflns_limit_l_max 13
_diffrn_reflns_limit_l_min -13
_diffrn_reflns_number 16272
_diffrn_reflns_point_group_measured_fraction_full 0.653
_diffrn_reflns_point_group_measured_fraction_max 0.986
_diffrn_reflns_theta_full 25.242
_diffrn_reflns_theta_max 21.845
_diffrn_reflns_theta_min 1.355
_exptl_absorpt_coefficient_mu 4.369
_exptl_absorpt_correction_T_max 0.837
_exptl_absorpt_correction_T_min 0.731
_exptl_absorpt_correction_type gaussian
_exptl_absorpt_process_details 'SADABS (Bruker AXS, 2008)'
_exptl_crystal_colour red
_exptl_crystal_density_diffrn 1.509
_exptl_crystal_description parallelopiped
_exptl_crystal_F_000 2164
_exptl_crystal_size_max 0.10
_exptl_crystal_size_mid 0.06
_exptl_crystal_size_min 0.04
_refine_diff_density_max 5.122
_refine_diff_density_min -1.905
_refine_diff_density_rms 0.261
_refine_ls_extinction_method none
_refine_ls_goodness_of_fit_ref 1.041
_refine_ls_hydrogen_treatment constr
_refine_ls_matrix_type full
_refine_ls_number_parameters 533
_refine_ls_number_reflns 5746
_refine_ls_number_restraints 300
_refine_ls_restrained_S_all 1.017
_refine_ls_R_factor_all 0.1064
_refine_ls_R_factor_gt 0.0814
_refine_ls_shift/su_max 0.015
_refine_ls_shift/su_mean 0.001
_refine_ls_structure_factor_coef Fsqd
_refine_ls_weighting_details
;
 w=1/[\s^2^(Fo^2^)+(0.1327P)^2^+61.9455P]
 where P=(Fo^2^+2Fc^2^)/3
;
_refine_ls_weighting_scheme calc
_refine_ls_wR_factor_gt 0.2134
_refine_ls_wR_factor_ref 0.2288
_reflns_Friedel_coverage 0.000
_reflns_number_gt 4345
_reflns_number_total 5746
_reflns_threshold_expression 'I > 2\s(I)'
_cod_data_source_file ic502320m_si_002.cif
_cod_data_source_block 3
_cod_depositor_comments 'Adding full bibliography for 4342224--4342227.cif.'
_cod_database_code 4342226
_shelx_space_group_comment
;
The symmetry employed for this shelxl refinement is uniquely defined
by the following loop, which should always be used as a source of
symmetry information in preference to the above space-group names.
They are only intended as comments.
;
_shelxl_version_number 2013-2

loop_
_space_group_symop_operation_xyz
'x, y, z'
'-x+1/2, y+1/2, -z+1/2'
'-x, -y, -z'
'x-1/2, -y-1/2, z-1/2'

loop_
_atom_site_label
_atom_site_type_symbol
_atom_site_fract_x
_atom_site_fract_y
_atom_site_fract_z
_atom_site_U_iso_or_equiv
_atom_site_adp_type
_atom_site_occupancy
_atom_site_site_symmetry_order
_atom_site_calc_flag
_atom_site_refinement_flags_posn
_atom_site_refinement_flags_adp
_atom_site_refinement_flags_occupancy
_atom_site_disorder_assembly
_atom_site_disorder_group
Os1 Os 0.93749(5) 0.12693(2) 0.92309(5) 0.0217(3) Uani 1 1 d . . . . .
P1 P 1.1275(4) 0.15101(15) 0.9389(3) 0.0243(11) Uani 1 1 d . . . . .
P2 P 0.7463(4) 0.10590(15) 0.9098(3) 0.0247(11) Uani 1 1 d . . . . .
Br1 Br 0.98517(15) 0.06699(6) 1.05752(14) 0.0334(5) Uani 1 1 d . . . . .
Br2 Br 0.89482(16) 0.18863(6) 1.04163(14) 0.0371(5) Uani 1 1 d . . . . .
N1 N 0.9695(11) 0.0834(4) 0.8091(11) 0.024(3) Uani 0.76(8) 1 d . U P A 1
N4 N 1.0231(13) 0.0364(5) 0.6370(12) 0.035(3) Uani 0.76(8) 1 d . U P A 1
C14 C 0.8732(13) 0.2134(5) 0.6100(13) 0.031(3) Uani 0.76(8) 1 d . U P A 1
H14 H 0.8630 0.2290 0.5494 0.037 Uiso 0.76(8) 1 calc R U P A 1
C17 C 0.9050(13) 0.1689(5) 0.7969(12) 0.026(3) Uani 0.76(8) 1 d . U P A 1
N1' N 0.9050(13) 0.1689(5) 0.7969(12) 0.026(3) Uani 0.24(8) 1 d . U P A 2
N4' N 0.8732(13) 0.2134(5) 0.6100(13) 0.031(3) Uani 0.24(8) 1 d . U P A 2
C14' C 1.0231(13) 0.0364(5) 0.6370(12) 0.035(3) Uani 0.24(8) 1 d . U P A 2
H14' H 1.0417 0.0201 0.5821 0.041 Uiso 0.24(8) 1 calc R U P A 2
C17' C 0.9695(11) 0.0834(4) 0.8091(11) 0.024(3) Uani 0.24(8) 1 d . U P A 2
C2 C 1.0039(14) 0.0409(5) 0.8133(13) 0.028(3) Uani 1 1 d . U . . .
H2A H 1.0105 0.0263 0.8752 0.033 Uiso 1 1 calc R U . A 1
C3 C 1.0295(15) 0.0182(6) 0.7297(14) 0.034(3) Uani 1 1 d . U . . .
H3A H 1.0525 -0.0112 0.7375 0.041 Uiso 1 1 calc R U . A 1
C5 C 0.9885(14) 0.0793(6) 0.6264(13) 0.029(3) Uani 1 1 d . U . . .
C6 C 0.9642(13) 0.1026(5) 0.7124(13) 0.025(3) Uani 1 1 d . U . . .
C7 C 0.9777(15) 0.1017(6) 0.5321(13) 0.032(3) Uani 1 1 d . U . . .
C8 C 1.0071(16) 0.0802(7) 0.4448(14) 0.042(4) Uani 1 1 d . U . . .
H8A H 1.0374 0.0518 0.4499 0.050 Uiso 1 1 calc R U . . .
C9 C 0.9913(17) 0.1009(7) 0.3526(16) 0.052(4) Uani 1 1 d . U . . .
H9A H 1.0072 0.0861 0.2948 0.062 Uiso 1 1 calc R U . . .
C10 C 0.9516(17) 0.1438(7) 0.3466(17) 0.051(4) Uani 1 1 d . U . . .
H10A H 0.9438 0.1578 0.2840 0.062 Uiso 1 1 calc R U . . .
C11 C 0.9231(16) 0.1667(7) 0.4274(15) 0.045(4) Uani 1 1 d . U . . .
H11A H 0.8953 0.1955 0.4199 0.055 Uiso 1 1 calc R U . . .
C12 C 0.9366(15) 0.1462(6) 0.5223(14) 0.033(3) Uani 1 1 d . U . . .
C13 C 0.9107(14) 0.1687(6) 0.6137(13) 0.030(3) Uani 1 1 d . U . . .
C15 C 0.8526(14) 0.2327(6) 0.6975(13) 0.031(3) Uani 1 1 d . U . . .
H15A H 0.8270 0.2619 0.6962 0.037 Uiso 1 1 calc R U . A 1
C16 C 0.8686(14) 0.2102(5) 0.7905(13) 0.027(3) Uani 1 1 d . U . . .
H16A H 0.8532 0.2247 0.8487 0.033 Uiso 1 1 calc R U . A 1
C18 C 0.9249(13) 0.1483(5) 0.7054(14) 0.029(5) Uani 1 1 d . . . . .
C19 C 1.2199(14) 0.1150(6) 0.8782(13) 0.029(4) Uani 1 1 d . . . . .
C20 C 1.2862(17) 0.1271(7) 0.8064(15) 0.044(5) Uani 1 1 d . . . . .
H20A H 1.2835 0.1563 0.7828 0.053 Uiso 1 1 calc R U . . .
C21 C 1.3583(18) 0.0968(8) 0.7676(17) 0.059(6) Uani 1 1 d . . . . .
H21A H 1.4045 0.1058 0.7206 0.071 Uiso 1 1 calc R U . . .
C22 C 1.3589(17) 0.0536(7) 0.8004(16) 0.047(6) Uani 1 1 d . . . . .
H22A H 1.4042 0.0329 0.7735 0.057 Uiso 1 1 calc R U . . .
C23 C 1.2946(14) 0.0404(6) 0.8718(16) 0.040(5) Uani 1 1 d . . . . .
H23A H 1.2969 0.0112 0.8946 0.048 Uiso 1 1 calc R U . . .
C24 C 1.2253(16) 0.0712(6) 0.9101(15) 0.041(5) Uani 1 1 d . . . . .
H24A H 1.1812 0.0621 0.9587 0.049 Uiso 1 1 calc R U . . .
C25 C 1.1415(13) 0.2076(5) 0.8901(13) 0.022(4) Uani 1 1 d . . . . .
C26 C 1.1469(18) 0.2431(7) 0.9559(18) 0.055(6) Uani 1 1 d . . . . .
H26A H 1.1487 0.2379 1.0248 0.066 Uiso 1 1 calc R U . . .
C27 C 1.1496(18) 0.2861(7) 0.921(2) 0.058(6) Uani 1 1 d . . . . .
H27A H 1.1521 0.3099 0.9660 0.070 Uiso 1 1 calc R U . . .
C28 C 1.1485(18) 0.2934(8) 0.821(2) 0.065(7) Uani 1 1 d . . . . .
H28A H 1.1531 0.3226 0.7987 0.078 Uiso 1 1 calc R U . . .
C29 C 1.1410(18) 0.2601(8) 0.748(2) 0.065(7) Uani 1 1 d . . . . .
H29A H 1.1391 0.2657 0.6794 0.079 Uiso 1 1 calc R U . . .
C30 C 1.1367(14) 0.2168(6) 0.7893(15) 0.040(5) Uani 1 1 d . . . . .
H30A H 1.1300 0.1929 0.7447 0.048 Uiso 1 1 calc R U . . .
C31 C 1.2088(15) 0.1545(6) 1.0630(14) 0.032(5) Uani 1 1 d . . . . .
C32 C 1.1644(18) 0.1532(6) 1.1538(17) 0.047(6) Uani 1 1 d . . . . .
H32A H 1.0882 0.1536 1.1534 0.057 Uiso 1 1 calc R U . . .
C33 C 1.231(2) 0.1513(8) 1.2463(16) 0.061(7) Uani 1 1 d . . . . .
H33A H 1.1996 0.1500 1.3067 0.073 Uiso 1 1 calc R U . . .
C34 C 1.342(2) 0.1514(7) 1.2456(19) 0.060(7) Uani 1 1 d . . . . .
H34A H 1.3865 0.1513 1.3071 0.072 Uiso 1 1 calc R U . . .
C35 C 1.391(2) 0.1518(6) 1.160(2) 0.060(7) Uani 1 1 d . . . . .
H35A H 1.4672 0.1508 1.1612 0.072 Uiso 1 1 calc R U . . .
C36 C 1.3219(19) 0.1539(6) 1.0683(15) 0.046(6) Uani 1 1 d . . . . .
H36A H 1.3542 0.1548 1.0084 0.056 Uiso 1 1 calc R U . . .
C37 C 0.6872(15) 0.0891(6) 1.0228(14) 0.032(5) Uani 1 1 d . . . . .
C38 C 0.7350(16) 0.0989(6) 1.1197(13) 0.034(5) Uani 1 1 d . . . . .
H38A H 0.8023 0.1137 1.1289 0.040 Uiso 1 1 calc R U . . .
C39 C 0.6832(16) 0.0868(6) 1.2032(14) 0.035(5) Uani 1 1 d . . . . .
H39A H 0.7170 0.0935 1.2675 0.042 Uiso 1 1 calc R U . . .
C40 C 0.5845(15) 0.0654(6) 1.1932(15) 0.033(5) Uani 1 1 d . . . . .
H40A H 0.5520 0.0569 1.2499 0.040 Uiso 1 1 calc R U . . .
C41 C 0.5324(16) 0.0565(6) 1.0962(14) 0.036(5) Uani 1 1 d . . . . .
H41A H 0.4636 0.0428 1.0876 0.043 Uiso 1 1 calc R U . . .
C42 C 0.5838(16) 0.0681(6) 1.0151(14) 0.034(5) Uani 1 1 d . . . . .
H42A H 0.5488 0.0617 0.9510 0.040 Uiso 1 1 calc R U . . .
C43 C 0.6519(13) 0.1505(6) 0.8565(13) 0.025(4) Uani 1 1 d . . . . .
C44 C 0.5926(16) 0.1744(6) 0.9233(18) 0.053(6) Uani 1 1 d . . . . .
H44A H 0.5959 0.1665 0.9910 0.063 Uiso 1 1 calc R U . . .
C45 C 0.5276(18) 0.2112(8) 0.884(2) 0.071(8) Uani 1 1 d . . . . .
H45A H 0.4898 0.2280 0.9280 0.085 Uiso 1 1 calc R U . . .
C46 C 0.520(2) 0.2220(7) 0.7885(19) 0.060(7) Uani 1 1 d . . . . .
H46A H 0.4758 0.2460 0.7651 0.072 Uiso 1 1 calc R U . . .
C47 C 0.5771(19) 0.1979(7) 0.7203(19) 0.059(6) Uani 1 1 d . . . . .
H47A H 0.5704 0.2052 0.6521 0.071 Uiso 1 1 calc R U . . .
C48 C 0.6436(17) 0.1629(6) 0.7580(14) 0.042(5) Uani 1 1 d . . . . .
H48A H 0.6841 0.1475 0.7143 0.051 Uiso 1 1 calc R U . . .
C49 C 0.7146(14) 0.0558(6) 0.8327(12) 0.024(4) Uani 1 1 d . . . . .
C50 C 0.6429(16) 0.0543(6) 0.7442(14) 0.038(5) Uani 1 1 d . . . . .
H50A H 0.6085 0.0803 0.7190 0.046 Uiso 1 1 calc R U . . .
C51 C 0.6217(16) 0.0142(6) 0.6925(13) 0.037(5) Uani 1 1 d . . . . .
H51A H 0.5712 0.0134 0.6348 0.044 Uiso 1 1 calc R U . . .
C52 C 0.6748(17) -0.0239(6) 0.7264(16) 0.046(6) Uani 1 1 d . . . . .
H52A H 0.6633 -0.0503 0.6905 0.055 Uiso 1 1 calc R U . . .
C53 C 0.7466(14) -0.0225(6) 0.8157(15) 0.037(5) Uani 1 1 d . . . . .
H53A H 0.7815 -0.0484 0.8407 0.044 Uiso 1 1 calc R U . . .
C54 C 0.7655(14) 0.0161(5) 0.8657(15) 0.031(5) Uani 1 1 d . . . . .
H54A H 0.8144 0.0163 0.9245 0.038 Uiso 1 1 calc R U . . .

loop_
_atom_site_aniso_label
_atom_site_aniso_U_11
_atom_site_aniso_U_22
_atom_site_aniso_U_33
_atom_site_aniso_U_23
_atom_site_aniso_U_13
_atom_site_aniso_U_12
Os1 0.0244(5) 0.0200(4) 0.0191(5) 0.0018(3) -0.0042(3) 0.0000(3)
P1 0.022(3) 0.027(3) 0.022(3) -0.001(2) -0.004(2) -0.006(2)
P2 0.022(3) 0.030(3) 0.021(3) 0.003(2) -0.006(2) 0.004(2)
Br1 0.0365(12) 0.0317(10) 0.0305(12) 0.0059(8) -0.0023(9) 0.0006(8)
Br2 0.0447(13) 0.0308(11) 0.0351(12) -0.0052(8) 0.0018(10) -0.0010(9)
N1 0.024(4) 0.024(4) 0.023(4) 0.000(4) 0.004(4) -0.006(4)
N4 0.039(4) 0.034(4) 0.031(4) -0.006(4) 0.004(4) 0.000(4)
C14 0.034(4) 0.031(4) 0.027(5) 0.005(4) 0.000(4) -0.002(4)
C17 0.023(5) 0.027(5) 0.026(5) -0.002(4) -0.001(4) -0.005(4)
N1' 0.023(5) 0.027(5) 0.026(5) -0.002(4) -0.001(4) -0.005(4)
N4' 0.034(4) 0.031(4) 0.027(5) 0.005(4) 0.000(4) -0.002(4)
C14' 0.039(4) 0.034(4) 0.031(4) -0.006(4) 0.004(4) 0.000(4)
C17' 0.024(4) 0.024(4) 0.023(4) 0.000(4) 0.004(4) -0.006(4)
C2 0.031(5) 0.028(5) 0.025(5) -0.002(5) 0.005(5) -0.004(5)
C3 0.040(5) 0.033(5) 0.030(5) -0.003(5) 0.007(5) 0.002(5)
C5 0.032(5) 0.031(5) 0.024(5) -0.006(4) 0.004(4) -0.002(4)
C6 0.021(5) 0.026(5) 0.025(5) -0.003(5) -0.001(5) -0.008(5)
C7 0.039(5) 0.035(5) 0.021(5) -0.005(5) 0.003(5) -0.009(5)
C8 0.048(6) 0.044(6) 0.032(6) 0.002(5) -0.002(6) -0.013(5)
C9 0.055(7) 0.055(6) 0.044(6) -0.001(6) 0.003(6) -0.015(6)
C10 0.053(7) 0.056(6) 0.044(7) 0.004(6) 0.002(6) -0.014(6)
C11 0.047(6) 0.050(6) 0.038(6) 0.002(5) -0.002(6) -0.011(6)
C12 0.037(5) 0.039(5) 0.024(5) 0.002(5) 0.002(5) -0.010(5)
C13 0.032(5) 0.031(5) 0.025(5) 0.005(5) 0.002(5) -0.006(5)
C15 0.036(5) 0.028(5) 0.027(5) 0.005(5) -0.001(5) 0.000(5)
C16 0.029(5) 0.028(5) 0.025(5) 0.003(5) 0.000(5) -0.005(5)
C18 0.016(10) 0.017(9) 0.053(14) 0.002(9) -0.003(9) -0.011(7)
C19 0.023(10) 0.037(12) 0.026(12) 0.001(8) -0.001(9) -0.007(8)
C20 0.045(13) 0.051(13) 0.039(14) 0.008(10) 0.014(11) 0.004(11)
C21 0.044(14) 0.078(18) 0.059(17) 0.007(13) 0.025(13) 0.003(13)
C22 0.036(13) 0.059(15) 0.048(15) -0.023(12) 0.009(12) 0.004(11)
C23 0.022(11) 0.028(11) 0.071(16) -0.013(10) 0.002(11) 0.011(9)
C24 0.042(13) 0.035(12) 0.042(13) 0.003(10) -0.001(10) -0.002(10)
C25 0.026(10) 0.021(10) 0.017(11) -0.009(8) -0.011(8) -0.001(8)
C26 0.063(16) 0.038(14) 0.060(16) 0.004(12) -0.014(12) -0.008(11)
C27 0.060(16) 0.047(15) 0.065(19) 0.004(12) -0.006(13) -0.019(11)
C28 0.048(15) 0.045(15) 0.09(2) 0.025(15) -0.020(14) -0.011(11)
C29 0.056(16) 0.064(17) 0.073(19) 0.043(15) -0.010(13) -0.016(13)
C30 0.029(12) 0.047(13) 0.039(14) 0.007(10) -0.015(10) -0.002(9)
C31 0.017(11) 0.054(13) 0.022(12) 0.012(9) -0.005(9) -0.005(9)
C32 0.038(13) 0.040(13) 0.062(17) -0.003(11) 0.005(13) -0.011(10)
C33 0.077(19) 0.086(18) 0.015(13) 0.008(11) -0.021(13) -0.042(14)
C34 0.07(2) 0.052(15) 0.045(18) 0.008(12) -0.038(15) -0.017(13)
C35 0.078(18) 0.032(13) 0.067(19) -0.017(12) -0.006(17) 0.009(11)
C36 0.066(17) 0.053(14) 0.018(13) -0.015(9) -0.010(11) -0.010(11)
C37 0.024(11) 0.036(11) 0.034(13) -0.003(9) -0.008(9) 0.003(9)
C38 0.038(12) 0.043(12) 0.020(12) 0.000(9) 0.003(10) 0.005(9)
C39 0.045(14) 0.040(11) 0.022(12) -0.010(9) 0.015(10) 0.016(10)
C40 0.034(13) 0.031(11) 0.037(14) 0.022(9) 0.015(10) 0.014(9)
C41 0.031(11) 0.057(13) 0.023(13) -0.007(9) 0.012(10) -0.001(10)
C42 0.046(13) 0.037(11) 0.017(11) -0.008(8) 0.002(10) 0.008(10)
C43 0.013(10) 0.031(10) 0.028(12) -0.001(9) -0.008(9) 0.003(8)
C44 0.042(14) 0.039(13) 0.074(18) 0.022(12) -0.006(12) 0.003(10)
C45 0.043(15) 0.073(18) 0.09(2) -0.001(16) -0.001(14) 0.026(13)
C46 0.079(18) 0.042(14) 0.060(18) 0.039(13) 0.003(15) 0.005(12)
C47 0.060(16) 0.051(14) 0.062(17) 0.006(13) -0.012(14) -0.006(12)
C48 0.061(15) 0.050(13) 0.016(12) 0.003(9) 0.000(10) 0.025(11)
C49 0.025(10) 0.036(11) 0.010(10) 0.002(8) -0.004(9) -0.006(8)
C50 0.045(13) 0.035(12) 0.037(14) 0.009(10) 0.019(11) 0.002(9)
C51 0.048(13) 0.047(13) 0.011(11) -0.009(9) -0.013(9) -0.013(10)
C52 0.065(15) 0.011(10) 0.063(16) -0.005(9) 0.018(13) 0.011(9)
C53 0.027(11) 0.029(11) 0.048(14) -0.008(9) -0.021(10) 0.001(8)
C54 0.022(10) 0.023(10) 0.048(13) -0.008(9) -0.004(9) -0.013(8)

loop_
_atom_type_symbol
_atom_type_description
_atom_type_scat_dispersion_real
_atom_type_scat_dispersion_imag
_atom_type_scat_source
C C 0.0033 0.0016 'International Tables Vol C Tables 4.2.6.8 and 6.1.1.4'
H H 0.0000 0.0000 'International Tables Vol C Tables 4.2.6.8 and 6.1.1.4'
N N 0.0061 0.0033 'International Tables Vol C Tables 4.2.6.8 and 6.1.1.4'
P P 0.1023 0.0942 'International Tables Vol C Tables 4.2.6.8 and 6.1.1.4'
Br Br -0.2901 2.4595 'International Tables Vol C Tables 4.2.6.8 and 6.1.1.4'
Os Os -1.2165 7.6030 'International Tables Vol C Tables 4.2.6.8 and 6.1.1.4'

loop_
_geom_angle_atom_site_label_1
_geom_angle_atom_site_label_2
_geom_angle_atom_site_label_3
_geom_angle
N1 Os1 C17 80.0(6)
N1 Os1 P2 92.4(4)
C17 Os1 P2 90.3(4)
N1 Os1 P1 89.7(4)
C17 Os1 P1 88.9(4)
P2 Os1 P1 177.65(15)
N1 Os1 Br2 171.5(4)
C17 Os1 Br2 91.5(4)
P2 Os1 Br2 88.39(12)
P1 Os1 Br2 89.40(12)
N1 Os1 Br1 91.3(4)
C17 Os1 Br1 171.3(4)
P2 Os1 Br1 90.43(11)
P1 Os1 Br1 90.61(12)
Br2 Os1 Br1 97.16(7)
C19 P1 C31 97.9(8)
C19 P1 C25 107.8(8)
C31 P1 C25 101.8(8)
C19 P1 Os1 114.8(6)
C31 P1 Os1 120.7(6)
C25 P1 Os1 112.0(5)
C37 P2 C49 99.1(8)
C37 P2 C43 103.4(8)
C49 P2 C43 107.2(8)
C37 P2 Os1 119.1(6)
C49 P2 Os1 113.4(6)
C43 P2 Os1 113.2(6)
C2 N1 C6 114.2(14)
C2 N1 Os1 130.7(12)
C6 N1 Os1 114.8(10)
C3 N4 C5 117.8(15)
C15 C14 C13 117.9(16)
C16 C17 C18 116.5(15)
C16 C17 Os1 130.4(13)
C18 C17 Os1 113.1(11)
N1 C2 C3 122.5(16)
N4 C3 C2 123.4(17)
N4 C5 C6 118.7(15)
N4 C5 C7 122.7(15)
C6 C5 C7 118.6(16)
N1 C6 C5 123.4(15)
N1 C6 C18 115.2(14)
C5 C6 C18 121.2(15)
C8 C7 C12 118.2(16)
C8 C7 C5 120.4(17)
C12 C7 C5 121.5(15)
C9 C8 C7 120.5(19)
C8 C9 C10 119(2)
C11 C10 C9 123(2)
C10 C11 C12 119(2)
C11 C12 C7 119.9(17)
C11 C12 C13 122.4(18)
C7 C12 C13 117.7(15)
C18 C13 C14 117.7(16)
C18 C13 C12 121.6(16)
C14 C13 C12 120.7(16)
C14 C15 C16 122.2(16)
C17 C16 C15 121.6(16)
C13 C18 C17 124.2(16)
C13 C18 C6 119.3(16)
C17 C18 C6 116.5(15)
C20 C19 C24 117.2(18)
C20 C19 P1 126.7(14)
C24 C19 P1 116.1(14)
C19 C20 C21 121.8(19)
C22 C21 C20 119(2)
C23 C22 C21 121.2(19)
C22 C23 C24 119.1(19)
C19 C24 C23 122.1(19)
C30 C25 C26 117.6(17)
C30 C25 P1 122.7(13)
C26 C25 P1 119.5(15)
C27 C26 C25 121(2)
C28 C27 C26 119(2)
C27 C28 C29 124(2)
C28 C29 C30 113(2)
C25 C30 C29 125(2)
C32 C31 C36 116.4(18)
C32 C31 P1 124.4(15)
C36 C31 P1 118.8(15)
C31 C32 C33 122(2)
C34 C33 C32 118(2)
C35 C34 C33 123(2)
C34 C35 C36 117(2)
C31 C36 C35 123(2)
C38 C37 C42 116.3(17)
C38 C37 P2 123.4(14)
C42 C37 P2 120.2(14)
C39 C38 C37 120.7(18)
C40 C39 C38 121.6(18)
C39 C40 C41 119.0(17)
C42 C41 C40 119.0(18)
C41 C42 C37 123.4(18)
C48 C43 C44 118.9(16)
C48 C43 P2 123.0(14)
C44 C43 P2 117.9(14)
C43 C44 C45 118(2)
C46 C45 C44 122(2)
C45 C46 C47 121(2)
C48 C47 C46 118(2)
C43 C48 C47 122.4(19)
C50 C49 C54 117.2(16)
C50 C49 P2 125.0(14)
C54 C49 P2 117.8(13)
C49 C50 C51 120.6(18)
C52 C51 C50 120.4(18)
C51 C52 C53 119.0(17)
C54 C53 C52 120.2(17)
C53 C54 C49 122.5(18)

loop_
_geom_bond_atom_site_label_1
_geom_bond_atom_site_label_2
_geom_bond_distance
Os1 N1 2.076(14)
Os1 C17 2.105(16)
Os1 P2 2.403(5)
Os1 P1 2.415(4)
Os1 Br2 2.530(2)
Os1 Br1 2.5616(19)
P1 C19 1.819(18)
P1 C31 1.832(18)
P1 C25 1.836(16)
P2 C37 1.816(19)
P2 C49 1.840(17)
P2 C43 1.855(17)
N1 C2 1.34(2)
N1 C6 1.41(2)
N4 C3 1.34(2)
N4 C5 1.36(2)
C14 C15 1.35(2)
C14 C13 1.42(2)
C17 C16 1.32(2)
C17 C18 1.41(2)
C2 C3 1.37(2)
C5 C6 1.41(2)
C5 C7 1.42(2)
C6 C18 1.45(2)
C7 C8 1.41(3)
C7 C12 1.43(3)
C8 C9 1.37(3)
C9 C10 1.38(3)
C10 C11 1.36(3)
C11 C12 1.40(3)
C12 C13 1.46(2)
C13 C18 1.36(2)
C15 C16 1.41(2)
C19 C20 1.37(2)
C19 C24 1.38(2)
C20 C21 1.41(3)
C21 C22 1.37(3)
C22 C23 1.36(3)
C23 C24 1.39(3)
C25 C30 1.37(2)
C25 C26 1.38(3)
C26 C27 1.37(3)
C27 C28 1.36(3)
C28 C29 1.39(3)
C29 C30 1.42(3)
C31 C32 1.38(3)
C31 C36 1.37(3)
C32 C33 1.40(3)
C33 C34 1.36(3)
C34 C35 1.35(3)
C35 C36 1.40(3)
C37 C38 1.39(2)
C37 C42 1.40(3)
C38 C39 1.39(2)
C39 C40 1.36(3)
C40 C41 1.40(3)
C41 C42 1.36(2)
C43 C48 1.36(2)
C43 C44 1.41(3)
C44 C45 1.42(3)
C45 C46 1.31(3)
C46 C47 1.41(3)
C47 C48 1.39(3)
C49 C50 1.39(2)
C49 C54 1.39(2)
C50 C51 1.40(3)
C51 C52 1.37(3)
C52 C53 1.40(3)
C53 C54 1.35(2)
